data_2223043
loop_
_publ_author_name
'Wang, Hai-Bo'
'Jing, Lin-Lin'
'Gao, Peng'
'Sun, Xiao-Li'

_publ_section_title
;
 4,4,5,5-Tetramethyl-2-(3,4,5-trimethoxyphenyl)imidazolidine-1-oxyl
 3-oxide
;
_journal_coeditor_code DN2472
_journal_issue 9
_journal_name_full 'Acta Crystallographica Section E'
_journal_page_first o2090
_journal_paper_doi 10.1107/S1600536809029274
_journal_volume 65
_journal_year 2009
_chemical_formula_iupac 'C16 H23 N2 O5'
_chemical_formula_moiety 'C16 H23 N2 O5'
_chemical_formula_sum 'C16 H23 N2 O5'
_chemical_formula_weight 323.36
_chemical_name_systematic
;
4,4,5,5-Tetramethyl-2-(3,4,5-trimethoxyphenyl)imidazolidine-1-oxyl 3-oxide
;
_space_group_IT_number 61
_symmetry_cell_setting orthorhombic
_symmetry_space_group_name_Hall '-P 2ac 2ab'
_symmetry_space_group_name_H-M 'P b c a'
_atom_sites_solution_hydrogens geom
_atom_sites_solution_primary direct
_atom_sites_solution_secondary difmap
_audit_creation_method SHELXL-97
_cell_angle_alpha 90.00
_cell_angle_beta 90.00
_cell_angle_gamma 90.00
_cell_formula_units_Z 8
_cell_length_a 20.623(3)
_cell_length_b 7.2168(12)
_cell_length_c 22.831(4)
_cell_measurement_reflns_used 1322
_cell_measurement_temperature 296(2)
_cell_measurement_theta_max 18.20
_cell_measurement_theta_min 3.12
_cell_volume 3398.0(10)
_computing_cell_refinement 'SAINT (Bruker, 2007)'
_computing_data_collection 'APEX2 (Bruker, 2007)'
_computing_data_reduction 'SAINT (Bruker, 2007)'
_computing_molecular_graphics 'ORTEPIII (Burnett & Johnson, 1996) and ORTEP-3 for Windows (Farrugia, 1997)'
_computing_publication_material 'SHELXTL (Sheldrick, 2008)'
_computing_structure_refinement 'SHELXL97 (Sheldrick, 2008)'
_computing_structure_solution 'SHELXS97 (Sheldrick, 2008)'
_diffrn_ambient_temperature 296(2)
_diffrn_detector_area_resol_mean 0
_diffrn_measured_fraction_theta_full 0.999
_diffrn_measured_fraction_theta_max 0.999
_diffrn_measurement_device_type 'Bruker SMART APEX2'
_diffrn_measurement_method '\f and \w'
_diffrn_radiation_monochromator graphite
_diffrn_radiation_source 'fine-focus sealed tube'
_diffrn_radiation_type MoK\a
_diffrn_radiation_wavelength 0.71073
_diffrn_reflns_av_R_equivalents 0.0620
_diffrn_reflns_av_sigmaI/netI 0.0537
_diffrn_reflns_limit_h_max 24
_diffrn_reflns_limit_h_min -12
_diffrn_reflns_limit_k_max 8
_diffrn_reflns_limit_k_min -8
_diffrn_reflns_limit_l_max 26
_diffrn_reflns_limit_l_min -27
_diffrn_reflns_number 15858
_diffrn_reflns_theta_full 25.09
_diffrn_reflns_theta_max 25.09
_diffrn_reflns_theta_min 1.78
_diffrn_standards_decay_% 0
_diffrn_standards_interval_count 0
_diffrn_standards_interval_time 0
_diffrn_standards_number 0
_exptl_absorpt_coefficient_mu 0.094
_exptl_absorpt_correction_type none
_exptl_crystal_colour blue
_exptl_crystal_density_diffrn 1.264
_exptl_crystal_density_method 'not measured'
_exptl_crystal_description block
_exptl_crystal_F_000 1384
_exptl_crystal_size_max 0.32
_exptl_crystal_size_mid 0.25
_exptl_crystal_size_min 0.17
_refine_diff_density_max 0.168
_refine_diff_density_min -0.227
_refine_ls_extinction_coef 0.0019(5)
_refine_ls_extinction_expression Fc^*^=kFc[1+0.001xFc^2^\l^3^/sin(2\q)]^-1/4^
_refine_ls_extinction_method 'SHELXL97 (Sheldrick, 2008)'
_refine_ls_goodness_of_fit_ref 1.061
_refine_ls_hydrogen_treatment constr
_refine_ls_matrix_type full
_refine_ls_number_parameters 216
_refine_ls_number_reflns 3027
_refine_ls_number_restraints 0
_refine_ls_restrained_S_all 1.061
_refine_ls_R_factor_all 0.0939
_refine_ls_R_factor_gt 0.0462
_refine_ls_shift/su_max 0.001
_refine_ls_shift/su_mean 0.000
_refine_ls_structure_factor_coef Fsqd
_refine_ls_weighting_details 'calc w=1/[\s^2^(Fo^2^)+(0.05P)^2^] where P=(Fo^2^+2Fc^2^)/3'
_refine_ls_weighting_scheme calc
_refine_ls_wR_factor_gt 0.1106
_refine_ls_wR_factor_ref 0.1186
_reflns_number_gt 1519
_reflns_number_total 3027
_reflns_threshold_expression I>2\s(I)
_cod_data_source_file dn2472.cif
_cod_data_source_block I
_cod_depositor_comments
;
The following automatic conversions were performed:
'_symmetry_cell_setting' value 'Orthorhombic' changed to 'orthorhombic'
according to '/home/saulius/struct/CIF-dictionaries/cif_core.dic'
dictionary named 'cif_core.dic' version 2.4.1 from 2010-06-29.

Automatic conversion script
Id: cif_fix_enum 1527 2010-12-29 10:47:43Z saulius 

The following automatic conversions were performed:

'_symmetry_cell_setting' value 'Orthorhombic' changed to
'orthorhombic' according to
/home/saulius/struct/CIF-dictionaries/cif_core.dic dictionary named
'cif_core.dic' version 2.4.1 from 2010-06-29.

Automatic conversion script
Id: cif_fix_values 1715 2011-07-08 13:25:40Z adriana 
;
_cod_database_code 2223043
_cod_database_fobs_code 2223043

loop_
_symmetry_equiv_pos_as_xyz
'x, y, z'
'-x+1/2, -y, z+1/2'
'-x, y+1/2, -z+1/2'
'x+1/2, -y+1/2, -z'
'-x, -y, -z'
'x-1/2, y, -z-1/2'
'x, -y-1/2, z-1/2'
'-x-1/2, y-1/2, z'

loop_
_atom_site_type_symbol
_atom_site_label
_atom_site_fract_x
_atom_site_fract_y
_atom_site_fract_z
_atom_site_U_iso_or_equiv
_atom_site_adp_type
_atom_site_calc_flag
_atom_site_refinement_flags
_atom_site_occupancy
_atom_site_disorder_assembly
_atom_site_disorder_group
N N1 0.06793(9) 0.2073(3) 0.49665(8) 0.0570(5) Uani d . 1 . .
N N2 0.15280(9) 0.0432(3) 0.47376(8) 0.0576(5) Uani d . 1 . .
O O1 0.01712(9) 0.2652(3) 0.52296(7) 0.0913(6) Uani d . 1 . .
O O2 0.20243(8) -0.0630(3) 0.47707(7) 0.0903(6) Uani d . 1 . .
O O3 0.07153(8) 0.1394(2) 0.72841(6) 0.0717(5) Uani d . 1 . .
O O4 0.12645(7) -0.1894(2) 0.74689(6) 0.0720(5) Uani d . 1 . .
O O5 0.17240(8) -0.3947(2) 0.65885(7) 0.0743(5) Uani d . 1 . .
C C1 0.08745(10) 0.2830(3) 0.43780(9) 0.0511(6) Uani d . 1 . .
C C2 0.13132(10) 0.1227(3) 0.41649(9) 0.0548(6) Uani d . 1 . .
C C3 0.11082(10) 0.0839(3) 0.51744(9) 0.0506(6) Uani d . 1 . .
C C4 0.11306(10) 0.0103(3) 0.57690(9) 0.0505(6) Uani d . 1 . .
C C5 0.14140(10) -0.1615(3) 0.58697(10) 0.0533(6) Uani d . 1 . .
H H5 0.1574 -0.2313 0.5559 0.064 Uiso calc R 1 . .
C C6 0.14551(10) -0.2276(3) 0.64375(10) 0.0550(6) Uani d . 1 . .
C C7 0.12210(10) -0.1231(3) 0.69035(10) 0.0542(6) Uani d . 1 . .
C C8 0.09320(11) 0.0479(3) 0.67984(9) 0.0543(6) Uani d . 1 . .
C C9 0.08840(10) 0.1132(3) 0.62324(9) 0.0539(6) Uani d . 1 . .
H H9 0.0686 0.2266 0.6161 0.065 Uiso calc R 1 . .
C C10 0.03918(13) 0.3130(4) 0.71996(10) 0.0823(8) Uani d . 1 . .
H H10A 0.0693 0.4022 0.7047 0.123 Uiso calc R 1 . .
H H10B 0.0224 0.3562 0.7567 0.123 Uiso calc R 1 . .
H H10C 0.0041 0.2971 0.6928 0.123 Uiso calc R 1 . .
C C11 0.18747(13) -0.1598(5) 0.77318(11) 0.1017(10) Uani d . 1 . .
H H11A 0.2203 -0.2234 0.7511 0.153 Uiso calc R 1 . .
H H11B 0.1868 -0.2064 0.8126 0.153 Uiso calc R 1 . .
H H11C 0.1968 -0.0295 0.7737 0.153 Uiso calc R 1 . .
C C12 0.19952(13) -0.5035(4) 0.61337(12) 0.0869(8) Uani d . 1 . .
H H12A 0.1663 -0.5354 0.5857 0.130 Uiso calc R 1 . .
H H12B 0.2177 -0.6146 0.6296 0.130 Uiso calc R 1 . .
H H12C 0.2329 -0.4343 0.5940 0.130 Uiso calc R 1 . .
C C13 0.12386(12) 0.4629(3) 0.45043(11) 0.0726(7) Uani d . 1 . .
H H13A 0.0965 0.5449 0.4724 0.109 Uiso calc R 1 . .
H H13B 0.1358 0.5209 0.4141 0.109 Uiso calc R 1 . .
H H13C 0.1622 0.4360 0.4727 0.109 Uiso calc R 1 . .
C C14 0.02814(11) 0.3224(3) 0.40075(10) 0.0722(7) Uani d . 1 . .
H H14A 0.0019 0.2129 0.3984 0.108 Uiso calc R 1 . .
H H14B 0.0414 0.3586 0.3621 0.108 Uiso calc R 1 . .
H H14C 0.0035 0.4207 0.4183 0.108 Uiso calc R 1 . .
C C15 0.18983(12) 0.1816(4) 0.38065(10) 0.0783(8) Uani d . 1 . .
H H15A 0.2168 0.2619 0.4037 0.117 Uiso calc R 1 . .
H H15B 0.1756 0.2462 0.3462 0.117 Uiso calc R 1 . .
H H15C 0.2141 0.0739 0.3694 0.117 Uiso calc R 1 . .
C C16 0.09402(13) -0.0316(3) 0.38572(10) 0.0765(8) Uani d . 1 . .
H H16A 0.1214 -0.1385 0.3818 0.115 Uiso calc R 1 . .
H H16B 0.0808 0.0099 0.3476 0.115 Uiso calc R 1 . .
H H16C 0.0564 -0.0633 0.4084 0.115 Uiso calc R 1 . .

loop_
_atom_site_aniso_label
_atom_site_aniso_U_11
_atom_site_aniso_U_22
_atom_site_aniso_U_33
_atom_site_aniso_U_12
_atom_site_aniso_U_13
_atom_site_aniso_U_23
N1 0.0488(12) 0.0639(13) 0.0583(12) 0.0123(10) 0.0125(10) 0.0033(10)
N2 0.0509(11) 0.0636(13) 0.0583(13) 0.0127(11) 0.0095(10) 0.0047(10)
O1 0.0890(14) 0.1057(15) 0.0792(11) 0.0366(11) 0.0233(11) 0.0175(10)
O2 0.0745(12) 0.1091(15) 0.0872(12) 0.0401(11) 0.0215(10) 0.0192(10)
O3 0.0827(13) 0.0798(12) 0.0526(10) 0.0157(10) 0.0074(8) -0.0006(9)
O4 0.0655(12) 0.0913(13) 0.0591(11) -0.0002(9) -0.0019(9) 0.0204(9)
O5 0.0798(12) 0.0648(12) 0.0783(11) 0.0196(10) 0.0001(10) 0.0135(10)
C1 0.0527(14) 0.0518(15) 0.0487(13) 0.0028(12) 0.0001(11) 0.0055(11)
C2 0.0590(15) 0.0580(15) 0.0474(13) 0.0022(12) 0.0058(11) 0.0036(12)
C3 0.0454(13) 0.0516(14) 0.0548(14) 0.0060(12) 0.0035(12) 0.0021(11)
C4 0.0450(13) 0.0560(15) 0.0504(14) -0.0007(12) 0.0011(11) 0.0049(12)
C5 0.0475(14) 0.0561(16) 0.0561(15) 0.0046(11) 0.0013(11) -0.0007(12)
C6 0.0453(14) 0.0575(16) 0.0623(16) 0.0001(12) -0.0007(12) 0.0082(13)
C7 0.0478(14) 0.0651(17) 0.0496(14) -0.0037(13) 0.0000(11) 0.0112(13)
C8 0.0517(14) 0.0636(16) 0.0474(15) -0.0029(13) 0.0051(11) -0.0016(12)
C9 0.0533(14) 0.0544(14) 0.0539(15) 0.0038(12) 0.0032(11) 0.0032(12)
C10 0.096(2) 0.081(2) 0.0701(16) 0.0165(17) 0.0143(15) -0.0100(15)
C11 0.089(2) 0.144(3) 0.0727(17) -0.012(2) -0.0241(17) 0.0182(18)
C12 0.087(2) 0.0655(18) 0.108(2) 0.0200(15) 0.0072(18) 0.0042(16)
C13 0.0812(19) 0.0569(16) 0.0797(17) -0.0028(14) 0.0029(14) 0.0004(13)
C14 0.0669(17) 0.0819(19) 0.0679(15) 0.0090(14) -0.0072(13) 0.0070(14)
C15 0.0740(19) 0.087(2) 0.0736(16) 0.0027(15) 0.0289(14) 0.0119(14)
C16 0.097(2) 0.0662(17) 0.0662(16) -0.0037(15) -0.0008(15) -0.0077(13)

loop_
_atom_type_symbol
_atom_type_description
_atom_type_scat_dispersion_real
_atom_type_scat_dispersion_imag
_atom_type_scat_source
C C 0.0033 0.0016 'International Tables Vol C Tables 4.2.6.8 and 6.1.1.4'
H H 0.0000 0.0000 'International Tables Vol C Tables 4.2.6.8 and 6.1.1.4'
N N 0.0061 0.0033 'International Tables Vol C Tables 4.2.6.8 and 6.1.1.4'
O O 0.0106 0.0060 'International Tables Vol C Tables 4.2.6.8 and 6.1.1.4'

loop_
_geom_angle_atom_site_label_1
_geom_angle_atom_site_label_2
_geom_angle_atom_site_label_3
_geom_angle_site_symmetry_1
_geom_angle_site_symmetry_3
_geom_angle
_geom_angle_publ_flag
O1 N1 C3 . . 126.26(18) ?
O1 N1 C1 . . 121.31(18) ?
C3 N1 C1 . . 112.36(17) ?
O2 N2 C3 . . 126.70(19) ?
O2 N2 C2 . . 121.20(17) ?
C3 N2 C2 . . 111.83(17) ?
C8 O3 C10 . . 117.76(17) ?
C7 O4 C11 . . 113.82(18) ?
C6 O5 C12 . . 117.56(18) ?
N1 C1 C14 . . 110.53(17) ?
N1 C1 C13 . . 105.77(17) ?
C14 C1 C13 . . 110.08(19) ?
N1 C1 C2 . . 99.52(16) ?
C14 C1 C2 . . 115.92(18) ?
C13 C1 C2 . . 114.05(18) ?
N2 C2 C15 . . 110.07(18) ?
N2 C2 C16 . . 105.78(18) ?
C15 C2 C16 . . 110.91(19) ?
N2 C2 C1 . . 100.67(16) ?
C15 C2 C1 . . 115.15(19) ?
C16 C2 C1 . . 113.33(18) ?
N1 C3 N2 . . 107.77(18) ?
N1 C3 C4 . . 126.3(2) ?
N2 C3 C4 . . 125.9(2) ?
C9 C4 C5 . . 120.32(19) ?
C9 C4 C3 . . 120.2(2) ?
C5 C4 C3 . . 119.5(2) ?
C6 C5 C4 . . 119.2(2) ?
C6 C5 H5 . . 120.4 ?
C4 C5 H5 . . 120.4 ?
O5 C6 C5 . . 124.3(2) ?
O5 C6 C7 . . 115.1(2) ?
C5 C6 C7 . . 120.6(2) ?
O4 C7 C6 . . 120.4(2) ?
O4 C7 C8 . . 119.8(2) ?
C6 C7 C8 . . 119.9(2) ?
O3 C8 C9 . . 124.9(2) ?
O3 C8 C7 . . 115.40(19) ?
C9 C8 C7 . . 119.7(2) ?
C8 C9 C4 . . 120.3(2) ?
C8 C9 H9 . . 119.8 ?
C4 C9 H9 . . 119.8 ?
O3 C10 H10A . . 109.5 ?
O3 C10 H10B . . 109.5 ?
H10A C10 H10B . . 109.5 ?
O3 C10 H10C . . 109.5 ?
H10A C10 H10C . . 109.5 ?
H10B C10 H10C . . 109.5 ?
O4 C11 H11A . . 109.5 ?
O4 C11 H11B . . 109.5 ?
H11A C11 H11B . . 109.5 ?
O4 C11 H11C . . 109.5 ?
H11A C11 H11C . . 109.5 ?
H11B C11 H11C . . 109.5 ?
O5 C12 H12A . . 109.5 ?
O5 C12 H12B . . 109.5 ?
H12A C12 H12B . . 109.5 ?
O5 C12 H12C . . 109.5 ?
H12A C12 H12C . . 109.5 ?
H12B C12 H12C . . 109.5 ?
C1 C13 H13A . . 109.5 ?
C1 C13 H13B . . 109.5 ?
H13A C13 H13B . . 109.5 ?
C1 C13 H13C . . 109.5 ?
H13A C13 H13C . . 109.5 ?
H13B C13 H13C . . 109.5 ?
C1 C14 H14A . . 109.5 ?
C1 C14 H14B . . 109.5 ?
H14A C14 H14B . . 109.5 ?
C1 C14 H14C . . 109.5 ?
H14A C14 H14C . . 109.5 ?
H14B C14 H14C . . 109.5 ?
C2 C15 H15A . . 109.5 ?
C2 C15 H15B . . 109.5 ?
H15A C15 H15B . . 109.5 ?
C2 C15 H15C . . 109.5 ?
H15A C15 H15C . . 109.5 ?
H15B C15 H15C . . 109.5 ?
C2 C16 H16A . . 109.5 ?
C2 C16 H16B . . 109.5 ?
H16A C16 H16B . . 109.5 ?
C2 C16 H16C . . 109.5 ?
H16A C16 H16C . . 109.5 ?
H16B C16 H16C . . 109.5 ?

loop_
_geom_bond_atom_site_label_1
_geom_bond_atom_site_label_2
_geom_bond_site_symmetry_2
_geom_bond_distance
_geom_bond_publ_flag
N1 O1 . 1.278(2) ?
N1 C3 . 1.342(2) ?
N1 C1 . 1.506(3) ?
N2 O2 . 1.281(2) ?
N2 C3 . 1.353(2) ?
N2 C2 . 1.495(3) ?
O3 C8 . 1.366(2) ?
O3 C10 . 1.433(3) ?
O4 C7 . 1.380(2) ?
O4 C11 . 1.410(3) ?
O5 C6 . 1.372(3) ?
O5 C12 . 1.417(3) ?
C1 C14 . 1.514(3) ?
C1 C13 . 1.527(3) ?
C1 C2 . 1.547(3) ?
C2 C15 . 1.519(3) ?
C2 C16 . 1.525(3) ?
C3 C4 . 1.459(3) ?
C4 C9 . 1.389(3) ?
C4 C5 . 1.390(3) ?
C5 C6 . 1.384(3) ?
C5 H5 . 0.9300 ?
C6 C7 . 1.391(3) ?
C7 C8 . 1.391(3) ?
C8 C9 . 1.379(3) ?
C9 H9 . 0.9300 ?
C10 H10A . 0.9600 ?
C10 H10B . 0.9600 ?
C10 H10C . 0.9600 ?
C11 H11A . 0.9600 ?
C11 H11B . 0.9600 ?
C11 H11C . 0.9600 ?
C12 H12A . 0.9600 ?
C12 H12B . 0.9600 ?
C12 H12C . 0.9600 ?
C13 H13A . 0.9600 ?
C13 H13B . 0.9600 ?
C13 H13C . 0.9600 ?
C14 H14A . 0.9600 ?
C14 H14B . 0.9600 ?
C14 H14C . 0.9600 ?
C15 H15A . 0.9600 ?
C15 H15B . 0.9600 ?
C15 H15C . 0.9600 ?
C16 H16A . 0.9600 ?
C16 H16B . 0.9600 ?
C16 H16C . 0.9600 ?

loop_
_geom_hbond_atom_site_label_D
_geom_hbond_atom_site_label_H
_geom_hbond_atom_site_label_A
_geom_hbond_site_symmetry_A
_geom_hbond_distance_DH
_geom_hbond_distance_HA
_geom_hbond_distance_DA
_geom_hbond_angle_DHA
C14 H14A Cg2 5_556 0.96 2.80 3.644(2) 147

loop_
_geom_torsion_atom_site_label_1
_geom_torsion_atom_site_label_2
_geom_torsion_atom_site_label_3
_geom_torsion_atom_site_label_4
_geom_torsion_site_symmetry_1
_geom_torsion_site_symmetry_2
_geom_torsion_site_symmetry_3
_geom_torsion_site_symmetry_4
_geom_torsion
_geom_torsion_publ_flag
O1 N1 C1 C14 . . . . -36.5(3) ?
C3 N1 C1 C14 . . . . 146.39(19) ?
O1 N1 C1 C13 . . . . 82.7(2) ?
C3 N1 C1 C13 . . . . -94.5(2) ?
O1 N1 C1 C2 . . . . -158.87(19) ?
C3 N1 C1 C2 . . . . 24.0(2) ?
O2 N2 C2 C15 . . . . -40.2(3) ?
C3 N2 C2 C15 . . . . 145.36(19) ?
O2 N2 C2 C16 . . . . 79.7(2) ?
C3 N2 C2 C16 . . . . -94.8(2) ?
O2 N2 C2 C1 . . . . -162.2(2) ?
C3 N2 C2 C1 . . . . 23.4(2) ?
N1 C1 C2 N2 . . . . -25.95(19) ?
C14 C1 C2 N2 . . . . -144.43(19) ?
C13 C1 C2 N2 . . . . 86.2(2) ?
N1 C1 C2 C15 . . . . -144.27(19) ?
C14 C1 C2 C15 . . . . 97.3(2) ?
C13 C1 C2 C15 . . . . -32.1(3) ?
N1 C1 C2 C16 . . . . 86.5(2) ?
C14 C1 C2 C16 . . . . -31.9(3) ?
C13 C1 C2 C16 . . . . -161.33(18) ?
O1 N1 C3 N2 . . . . 172.6(2) ?
C1 N1 C3 N2 . . . . -10.4(2) ?
O1 N1 C3 C4 . . . . -8.9(4) ?
C1 N1 C3 C4 . . . . 168.07(19) ?
O2 N2 C3 N1 . . . . 176.8(2) ?
C2 N2 C3 N1 . . . . -9.1(2) ?
O2 N2 C3 C4 . . . . -1.7(4) ?
C2 N2 C3 C4 . . . . 172.4(2) ?
N1 C3 C4 C9 . . . . -26.4(3) ?
N2 C3 C4 C9 . . . . 151.8(2) ?
N1 C3 C4 C5 . . . . 155.1(2) ?
N2 C3 C4 C5 . . . . -26.7(3) ?
C9 C4 C5 C6 . . . . -0.9(3) ?
C3 C4 C5 C6 . . . . 177.65(19) ?
C12 O5 C6 C5 . . . . 2.1(3) ?
C12 O5 C6 C7 . . . . -177.4(2) ?
C4 C5 C6 O5 . . . . -179.98(19) ?
C4 C5 C6 C7 . . . . -0.5(3) ?
C11 O4 C7 C6 . . . . 82.3(3) ?
C11 O4 C7 C8 . . . . -98.7(3) ?
O5 C6 C7 O4 . . . . -0.3(3) ?
C5 C6 C7 O4 . . . . -179.84(19) ?
O5 C6 C7 C8 . . . . -179.30(19) ?
C5 C6 C7 C8 . . . . 1.2(3) ?
C10 O3 C8 C9 . . . . 2.5(3) ?
C10 O3 C8 C7 . . . . -177.7(2) ?
O4 C7 C8 O3 . . . . 0.7(3) ?
C6 C7 C8 O3 . . . . 179.72(19) ?
O4 C7 C8 C9 . . . . -179.5(2) ?
C6 C7 C8 C9 . . . . -0.5(3) ?
O3 C8 C9 C4 . . . . 178.9(2) ?
C7 C8 C9 C4 . . . . -0.9(3) ?
C5 C4 C9 C8 . . . . 1.6(3) ?
C3 C4 C9 C8 . . . . -176.9(2) ?
